data_7203167
loop_
_publ_author_name
'Wishkerman, Sara'
'Bernstein, Joel'

_publ_section_title
;
 Characterization of the polymorphs of aminoacetonitrile hydrochloride
 and crystal structure of the stable polymorph
;
_journal_issue 3
_journal_name_full CrystEngComm
_journal_page_first 245
_journal_paper_doi 10.1039/b515447b
_journal_volume 8
_journal_year 2006
_chemical_formula_sum 'C2 H5 Cl N2'
_chemical_formula_weight 92.53
_chemical_name_systematic
;
?
;
_space_group_IT_number 4
_symmetry_space_group_name_Hall 'P 2yb'
_symmetry_space_group_name_H-M 'P 1 21 1'
_atom_sites_solution_hydrogens geom
_atom_sites_solution_primary direct
_atom_sites_solution_secondary difmap
_audit_creation_method SHELXL-97
_cell_angle_alpha 90.00
_cell_angle_beta 118.522(7)
_cell_angle_gamma 90.00
_cell_formula_units_Z 2
_cell_length_a 5.028(2)
_cell_length_b 9.680(4)
_cell_length_c 5.246(2)
_cell_measurement_temperature 293(2)
_cell_volume 224.34(16)
_computing_structure_refinement 'SHELXL-97 (Sheldrick, 1997)'
_computing_structure_solution 'SHELXS-97 (Sheldrick, 1990)'
_diffrn_ambient_temperature 293(2)
_diffrn_measured_fraction_theta_full 0.993
_diffrn_measured_fraction_theta_max 0.993
_diffrn_radiation_monochromator graphite
_diffrn_radiation_source 'fine-focus sealed tube'
_diffrn_radiation_type MoK\a
_diffrn_radiation_wavelength 0.71073
_diffrn_reflns_av_R_equivalents 0.0191
_diffrn_reflns_av_sigmaI/netI 0.0259
_diffrn_reflns_limit_h_max 6
_diffrn_reflns_limit_h_min -4
_diffrn_reflns_limit_k_max 12
_diffrn_reflns_limit_k_min -13
_diffrn_reflns_limit_l_max 7
_diffrn_reflns_limit_l_min -7
_diffrn_reflns_number 1938
_diffrn_reflns_theta_full 28.55
_diffrn_reflns_theta_max 28.55
_diffrn_reflns_theta_min 4.21
_exptl_absorpt_coefficient_mu 0.663
_exptl_crystal_density_diffrn 1.370
_exptl_crystal_density_method 'not measured'
_exptl_crystal_F_000 96
_refine_diff_density_max 0.364
_refine_diff_density_min -0.797
_refine_diff_density_rms 0.217
_refine_ls_abs_structure_details 'Flack H D (1983), Acta Cryst. A39, 876-881'
_refine_ls_abs_structure_Flack 0.92(13)
_refine_ls_extinction_method none
_refine_ls_goodness_of_fit_ref 1.284
_refine_ls_hydrogen_treatment mixed
_refine_ls_matrix_type full
_refine_ls_number_parameters 66
_refine_ls_number_reflns 1114
_refine_ls_number_restraints 1
_refine_ls_restrained_S_all 1.283
_refine_ls_R_factor_all 0.0377
_refine_ls_R_factor_gt 0.0370
_refine_ls_shift/su_max 0.188
_refine_ls_shift/su_mean 0.028
_refine_ls_structure_factor_coef Fsqd
_refine_ls_weighting_details 'calc w=1/[\s^2^(Fo^2^)+(0.0559P)^2^+0.0055P] where P=(Fo^2^+2Fc^2^)/3'
_refine_ls_weighting_scheme calc
_refine_ls_wR_factor_gt 0.0874
_refine_ls_wR_factor_ref 0.0883
_reflns_number_gt 1060
_reflns_number_total 1114
_reflns_threshold_expression >2sigma(I)
_cod_data_source_file b515447b.txt
_cod_data_source_block ah49sw18
_cod_original_cell_volume 224.31(15)
_cod_database_code 7203167

loop_
_symmetry_equiv_pos_as_xyz
'x, y, z'
'-x, y+1/2, -z'

loop_
_atom_site_label
_atom_site_type_symbol
_atom_site_fract_x
_atom_site_fract_y
_atom_site_fract_z
_atom_site_U_iso_or_equiv
_atom_site_adp_type
_atom_site_occupancy
_atom_site_symmetry_multiplicity
_atom_site_calc_flag
_atom_site_refinement_flags
_atom_site_disorder_assembly
_atom_site_disorder_group
Cl1 Cl 0.99813(7) 0.55407(11) 0.49624(8) 0.03153(16) Uani 1 1 d . . .
N2 N 0.6664(4) 0.3040(4) 0.8332(3) 0.0458(4) Uani 1 1 d . . .
C2 C 0.5423(4) 0.3050(3) 0.5849(4) 0.0321(3) Uani 1 1 d . . .
C1 C 0.3843(4) 0.3048(3) 0.2690(3) 0.0325(3) Uani 1 1 d . . .
N1 N 0.3293(3) 0.4475(2) 0.1590(3) 0.0281(3) Uani 1 1 d . . .
H3 H 0.483(5) 0.487(2) 0.224(5) 0.042(6) Uiso 1 1 d . . .
H2 H 0.234(4) 0.486(2) 0.221(4) 0.032(5) Uiso 1 1 d . . .
H1 H 0.246(4) 0.446(2) 0.010(5) 0.025(4) Uiso 1 1 d . . .
H4 H 0.195(5) 0.253(2) 0.207(6) 0.049(6) Uiso 1 1 d . . .
H5 H 0.495(8) 0.250(3) 0.210(7) 0.051(7) Uiso 1 1 d . . .

loop_
_atom_site_aniso_label
_atom_site_aniso_U_11
_atom_site_aniso_U_22
_atom_site_aniso_U_33
_atom_site_aniso_U_23
_atom_site_aniso_U_13
_atom_site_aniso_U_12
Cl1 0.0269(2) 0.0375(2) 0.0318(2) -0.00203(9) 0.01530(17) -0.00108(9)
N2 0.0419(8) 0.0628(8) 0.0291(7) 0.0056(16) 0.0140(6) 0.0033(12)
C2 0.0288(6) 0.0390(7) 0.0281(7) 0.004(2) 0.0132(5) 0.0019(12)
C1 0.0360(7) 0.0340(6) 0.0250(6) -0.001(2) 0.0126(6) -0.0005(12)
N1 0.0231(5) 0.0384(5) 0.0215(8) 0.0034(6) 0.0096(6) 0.0016(6)

loop_
_atom_type_symbol
_atom_type_description
_atom_type_scat_dispersion_real
_atom_type_scat_dispersion_imag
_atom_type_scat_source
C C 0.0033 0.0016 'International Tables Vol C Tables 4.2.6.8 and 6.1.1.4'
H H 0.0000 0.0000 'International Tables Vol C Tables 4.2.6.8 and 6.1.1.4'
N N 0.0061 0.0033 'International Tables Vol C Tables 4.2.6.8 and 6.1.1.4'
Cl Cl 0.1484 0.1585 'International Tables Vol C Tables 4.2.6.8 and 6.1.1.4'

loop_
_geom_angle_atom_site_label_1
_geom_angle_atom_site_label_2
_geom_angle_atom_site_label_3
_geom_angle
_geom_angle_site_symmetry_1
_geom_angle_site_symmetry_3
_geom_angle_publ_flag
N2 C2 C1 179.5(4) . . ?
C2 C1 N1 110.1(2) . . ?

loop_
_geom_bond_atom_site_label_1
_geom_bond_atom_site_label_2
_geom_bond_distance
_geom_bond_site_symmetry_2
_geom_bond_publ_flag
N2 C2 1.145(2) . ?
C2 C1 1.4564(19) . ?
C1 N1 1.471(4) . ?

loop_
_cod_related_entry_id
_cod_related_entry_database
_cod_related_entry_code
1 ChemSpider 20967
